data_4504956
loop_
_publ_author_name
'Saha, Binoy K.'
'Jetti, Ram K. R.'
'Reddy, L. Sreenivas'
'Aitipamula, Srinivasulu'
'Nangia, Ashwini'

_publ_section_title
;
 Halogen Trimer-Mediated Hexagonal Host Framework of
 2,4,6-Tris(4-halophenoxy)-1,3,5-triazine. Supramolecular Isomerism from
 Hexagonal Channel (X = Cl, Br) to Cage Structure (X = I)
;
_journal_issue 3
_journal_name_full 'Crystal Growth &amp; Design'
_journal_page_first 887
_journal_paper_doi 10.1021/cg049691r
_journal_volume 5
_journal_year 2005
_chemical_formula_moiety 'C22 H14 I5 N3 O3'
_chemical_formula_sum 'C22 H14 I5 N3 O3'
_chemical_formula_weight 1002.86
_chemical_name_common '2,4,6-tris(4-iodophenoxy)-1,3,5-triazine, diiodomethane'
_chemical_name_systematic
; 
 2,4,6-tris(4-iodophenoxy)-1,3,5-triazine, diiodomethane 
;
_space_group_IT_number 148
_symmetry_cell_setting hexagonal
_symmetry_space_group_name_Hall '-R 3'
_symmetry_space_group_name_H-M 'R -3 :H'
_atom_sites_solution_hydrogens geom
_atom_sites_solution_primary direct
_atom_sites_solution_secondary difmap
_audit_creation_method SHELXL-97
_cell_angle_alpha 90.00
_cell_angle_beta 90.00
_cell_angle_gamma 120.00
_cell_formula_units_Z 6
_cell_length_a 15.6962(10)
_cell_length_b 15.6962(10)
_cell_length_c 18.9478(18)
_cell_measurement_reflns_used 5969
_cell_measurement_temperature 145(2)
_cell_measurement_theta_max 28.32
_cell_measurement_theta_min 2.60
_cell_volume 4042.8(5)
_computing_cell_refinement
;
BRUKER AXS SAINT program Vers.6.01
;
_computing_data_collection 'BRUKER AXS SMART Vers. 5.054 1997/98'
_computing_data_reduction
;
BRUKER AXS SAINT program Vers.6.01
;
_computing_molecular_graphics
;
BRUKER AXS SHELXTL Vers.6.12, DOS/WIN95/NT/2000/ME
;
_computing_publication_material
;
BRUKER AXS SHELXTL Vers.6.12, DOS/WIN95/NT/2000/ME
;
_computing_structure_refinement
;
BRUKER AXS SHELXTL Vers.6.12, DOS/WIN95/NT/2000/ME
;
_computing_structure_solution
;
BRUKER AXS SHELXTL Vers.6.12, DOS/WIN95/NT/2000/ME
;
_diffrn_ambient_temperature 145(2)
_diffrn_detector_area_resol_mean 8.192
_diffrn_measured_fraction_theta_full 0.991
_diffrn_measured_fraction_theta_max 0.991
_diffrn_measurement_device_type 'Siemens SMART CCD area detector system'
_diffrn_measurement_method
;
 Full sphere data collection 
 in omega at 0.3 deg scan width, 
 two runs with 720 frames, phi =  0, 270(deg) 
 two runs with 436 frames, phi = 88, 180 deg) 
;
_diffrn_radiation_monochromator graphite
_diffrn_radiation_source 'fine-focus sealed tube'
_diffrn_radiation_type MoK\a
_diffrn_radiation_wavelength 0.71073
_diffrn_reflns_av_R_equivalents 0.0369
_diffrn_reflns_av_sigmaI/netI 0.0186
_diffrn_reflns_limit_h_max 19
_diffrn_reflns_limit_h_min -20
_diffrn_reflns_limit_k_max 20
_diffrn_reflns_limit_k_min -19
_diffrn_reflns_limit_l_max 24
_diffrn_reflns_limit_l_min -24
_diffrn_reflns_number 12845
_diffrn_reflns_theta_full 27.00
_diffrn_reflns_theta_max 27.00
_diffrn_reflns_theta_min 1.84
_exptl_absorpt_coefficient_mu 5.798
_exptl_absorpt_correction_T_max 0.990
_exptl_absorpt_correction_T_min 0.750
_exptl_absorpt_correction_type empirical
_exptl_absorpt_process_details
; 
 Siemens SADABS program multi-scan V2.03
 R.H. Blessing, Acta Cryst. (1995) A51 33-38 
;
_exptl_crystal_colour colourless
_exptl_crystal_density_diffrn 2.472
_exptl_crystal_density_meas ?
_exptl_crystal_density_method 'not measured'
_exptl_crystal_description block
_exptl_crystal_F_000 2736
_exptl_crystal_size_max 0.33
_exptl_crystal_size_mid 0.22
_exptl_crystal_size_min 0.17
_refine_diff_density_max 2.693
_refine_diff_density_min -1.971
_refine_diff_density_rms 0.207
_refine_ls_extinction_method none
_refine_ls_goodness_of_fit_ref 1.094
_refine_ls_hydrogen_treatment mixed
_refine_ls_matrix_type full
_refine_ls_number_parameters 118
_refine_ls_number_reflns 1947
_refine_ls_number_restraints 0
_refine_ls_restrained_S_all 1.094
_refine_ls_R_factor_all 0.0667
_refine_ls_R_factor_gt 0.0623
_refine_ls_shift/su_max 0.003
_refine_ls_shift/su_mean 0.000
_refine_ls_structure_factor_coef Fsqd
_refine_ls_weighting_details 'calc w=1/[\s^2^(Fo^2^)+(0.0670P)^2^+110.0000P] where P=(Fo^2^+2Fc^2^)/3'
_refine_ls_weighting_scheme calc
_refine_ls_wR_factor_gt 0.1462
_refine_ls_wR_factor_ref 0.1505
_reflns_number_gt 1749
_reflns_number_total 1947
_reflns_threshold_expression >2sigma(I)
_cod_data_source_file cg049691rsi20040907_112501.cif
_cod_data_source_block iftdju0m
_cod_depositor_comments
;
The following automatic conversions were performed:

'_symmetry_cell_setting' value 'Hexagonal' changed to 'hexagonal'
according to /home/saulius/struct/CIF-dictionaries/cif_core.dic
dictionary named 'cif_core.dic' version 2.4.1 from 2010-06-29.

Automatic conversion script
Id: cif_fix_values 1715 2011-07-08 13:25:40Z adriana 

The following automatic conversions were performed:

'_exptl_crystal_density_meas' value 'not measured' was changed to '?'
- the value is perceived as not measured.

Automatic conversion script
Id: cif_fix_values 3008 2015-01-20 13:52:24Z robertas 
;
_cod_original_sg_symbol_H-M 'R -3'
_cod_database_code 4504956

loop_
_symmetry_equiv_pos_as_xyz
'x, y, z'
'-y, x-y, z'
'-x+y, -x, z'
'x+2/3, y+1/3, z+1/3'
'-y+2/3, x-y+1/3, z+1/3'
'-x+y+2/3, -x+1/3, z+1/3'
'x+1/3, y+2/3, z+2/3'
'-y+1/3, x-y+2/3, z+2/3'
'-x+y+1/3, -x+2/3, z+2/3'
'-x, -y, -z'
'y, -x+y, -z'
'x-y, x, -z'
'-x+2/3, -y+1/3, -z+1/3'
'y+2/3, -x+y+1/3, -z+1/3'
'x-y+2/3, x+1/3, -z+1/3'
'-x+1/3, -y+2/3, -z+2/3'
'y+1/3, -x+y+2/3, -z+2/3'
'x-y+1/3, x+2/3, -z+2/3'

loop_
_atom_site_label
_atom_site_type_symbol
_atom_site_fract_x
_atom_site_fract_y
_atom_site_fract_z
_atom_site_U_iso_or_equiv
_atom_site_adp_type
_atom_site_occupancy
_atom_site_symmetry_multiplicity
_atom_site_calc_flag
_atom_site_refinement_flags
I1 I 0.10396(3) 0.16101(4) 0.78824(3) 0.0468(2) Uani 1 1 d .
O1 O 0.5572(3) 0.4161(3) 0.7445(3) 0.0338(9) Uani 1 1 d .
C7 C 0.3951(5) 0.3050(6) 0.6968(4) 0.0418(15) Uani 1 1 d .
H7 H 0.4226 0.3065 0.6518 0.050 Uiso 1 1 d R
C2 C 0.4552(5) 0.3577(4) 0.7531(3) 0.0315(12) Uani 1 1 d .
C3 C 0.4172(5) 0.3588(5) 0.8187(4) 0.0371(14) Uani 1 1 d .
H3 H 0.4592 0.3964 0.8564 0.045 Uiso 1 1 d R
C6 C 0.2952(5) 0.2505(6) 0.7075(4) 0.0461(17) Uani 1 1 d .
H6 H 0.2528 0.2137 0.6698 0.055 Uiso 1 1 d R
C5 C 0.2564(5) 0.2496(5) 0.7735(4) 0.0357(13) Uani 1 1 d .
C4 C 0.3159(5) 0.3034(5) 0.8282(4) 0.0403(14) Uani 1 1 d .
H4 H 0.2880 0.3030 0.8728 0.048 Uiso 1 1 d R
N1 N 0.5655(4) 0.2735(4) 0.7441(3) 0.0303(10) Uani 1 1 d .
C1 C 0.6107(5) 0.3707(5) 0.7436(3) 0.0292(12) Uani 1 1 d .
I3 I 0.21936(13) 0.46281(16) 0.65045(10) 0.0607(5) Uani 0.33 1 d P
I2 I 0.48301(15) 0.59836(18) 0.65660(10) 0.0645(5) Uani 0.33 1 d P
C8 C 0.350(2) 0.536(4) 0.704(2) 0.113(18) Uani 0.33 1 d P
H8A H 0.3491 0.4863 0.7336 0.136 Uiso 0.33 1 d PR
H8B H 0.3473 0.5838 0.7344 0.136 Uiso 0.33 1 d PR

loop_
_atom_site_aniso_label
_atom_site_aniso_U_11
_atom_site_aniso_U_22
_atom_site_aniso_U_33
_atom_site_aniso_U_23
_atom_site_aniso_U_13
_atom_site_aniso_U_12
I1 0.0318(3) 0.0449(3) 0.0614(4) 0.0067(2) 0.00354(18) 0.0173(2)
O1 0.025(2) 0.026(2) 0.051(3) -0.0015(18) 0.0000(18) 0.0132(17)
C7 0.037(3) 0.051(4) 0.037(3) -0.005(3) 0.001(3) 0.022(3)
C2 0.029(3) 0.028(3) 0.038(3) 0.000(2) 0.001(2) 0.015(2)
C3 0.037(3) 0.039(3) 0.040(3) -0.006(3) -0.009(3) 0.022(3)
C6 0.036(4) 0.052(4) 0.043(4) -0.006(3) -0.003(3) 0.017(3)
C5 0.028(3) 0.030(3) 0.050(4) -0.003(3) -0.002(3) 0.015(3)
C4 0.042(4) 0.044(4) 0.038(3) 0.002(3) 0.005(3) 0.024(3)
N1 0.024(2) 0.030(3) 0.039(3) 0.002(2) 0.0026(19) 0.016(2)
C1 0.033(3) 0.033(3) 0.025(2) -0.002(2) -0.003(2) 0.018(3)
I3 0.0464(9) 0.0658(11) 0.0616(10) -0.0046(8) -0.0027(8) 0.0217(9)
I2 0.0469(10) 0.0853(14) 0.0576(10) -0.0099(10) -0.0035(8) 0.0304(10)
C8 0.036(16) 0.17(5) 0.09(3) 0.04(3) 0.000(16) 0.03(2)

loop_
_atom_type_symbol
_atom_type_description
_atom_type_scat_dispersion_real
_atom_type_scat_dispersion_imag
_atom_type_scat_source
C C 0.0033 0.0016 'International Tables Vol C Tables 4.2.6.8 and 6.1.1.4'
H H 0.0000 0.0000 'International Tables Vol C Tables 4.2.6.8 and 6.1.1.4'
N N 0.0061 0.0033 'International Tables Vol C Tables 4.2.6.8 and 6.1.1.4'
O O 0.0106 0.0060 'International Tables Vol C Tables 4.2.6.8 and 6.1.1.4'
I I -0.4742 1.8119 'International Tables Vol C Tables 4.2.6.8 and 6.1.1.4'

loop_
_geom_angle_atom_site_label_1
_geom_angle_atom_site_label_2
_geom_angle_atom_site_label_3
_geom_angle
_geom_angle_site_symmetry_1
_geom_angle_site_symmetry_3
C1 O1 C2 117.8(5) . .
C6 C7 C2 118.7(6) . .
C3 C2 C7 121.9(6) . .
C3 C2 O1 117.1(6) . .
C7 C2 O1 120.8(6) . .
C2 C3 C4 118.3(6) . .
C7 C6 C5 119.8(7) . .
C4 C5 C6 121.1(6) . .
C4 C5 I1 120.5(5) . .
C6 C5 I1 118.4(5) . .
C5 C4 C3 120.1(6) . .
C1 N1 C1 112.2(6) . 2_655
N1 C1 N1 127.8(6) . 3_665
N1 C1 O1 119.6(5) . .
N1 C1 O1 112.5(5) 3_665 .
I2 I3 C8 148(3) 14_456 14_456
I2 I3 C8 40.6(16) 14_456 .
C8 I3 C8 107(4) 14_456 .
I2 I3 I2 145.98(18) 14_456 3_565
C8 I3 I2 36(3) 14_456 3_565
C8 I3 I2 119.0(17) . 3_565
I2 I3 I3 40.33(17) 14_456 15_556
C8 I3 I3 109(3) 14_456 15_556
C8 I3 I3 18.8(14) . 15_556
I2 I3 I3 131.94(8) 3_565 15_556
I2 I3 I3 132.7(2) 14_456 14_456
C8 I3 I3 36(2) 14_456 14_456
C8 I3 I3 102.1(17) . 14_456
I2 I3 I3 16.93(7) 3_565 14_456
I3 I3 I3 115.47(6) 15_556 14_456
I3 I2 C8 113(2) 15_556 15_556
I3 I2 C8 17.3(16) 15_556 .
C8 I2 C8 96(4) 15_556 .
I3 I2 I3 122.7(2) 15_556 2_665
C8 I2 I3 27(2) 15_556 2_665
C8 I2 I3 107.0(18) . 2_665
I3 I2 I2 23.63(13) 15_556 14_456
C8 I2 I2 102(2) 15_556 14_456
C8 I2 I2 23.5(16) . 14_456
I3 I2 I2 121.97(7) 2_665 14_456
I3 I2 I2 115.14(17) 15_556 15_556
C8 I2 I2 34.0(19) 15_556 15_556
C8 I2 I2 100.6(18) . 15_556
I3 I2 I2 10.39(6) 2_665 15_556
I2 I2 I2 118.46(3) 14_456 15_556
I3 C8 I2 116(5) 15_556 14_456
I3 C8 I2 15.1(12) 15_556 .
I2 C8 I2 123(3) 14_456 .
I3 C8 I3 125(4) 15_556 .
I2 C8 I3 26.3(7) 14_456 .
I2 C8 I3 124(2) . .

loop_
_geom_bond_atom_site_label_1
_geom_bond_atom_site_label_2
_geom_bond_distance
_geom_bond_site_symmetry_2
I1 C5 2.100(7) .
O1 C1 1.345(7) .
O1 C2 1.400(7) .
C7 C6 1.376(10) .
C7 C2 1.390(9) .
C2 C3 1.383(9) .
C3 C4 1.390(10) .
C6 C5 1.387(10) .
C5 C4 1.369(10) .
N1 C1 1.323(8) .
N1 C1 1.344(8) 2_655
C1 N1 1.344(8) 3_665
I3 I2 0.985(3) 14_456
I3 C8 1.12(4) 14_456
I3 C8 2.04(4) .
I3 I2 2.189(3) 3_565
I3 I3 2.845(2) 15_556
I3 I3 2.845(2) 14_456
I2 I3 0.985(3) 15_556
I2 C8 1.45(5) 15_556
I2 C8 2.02(4) .
I2 I3 2.189(3) 2_665
I2 I2 3.055(2) 14_456
I2 I2 3.055(2) 15_556
C8 I3 1.12(4) 15_556
C8 I2 1.45(5) 14_456
